data_7135294
loop_
_publ_author_name
'Shoji, Taku'
'Ariga, Yukino'
'Ito, Daichi'
'Ito, Fuyuki'
'Hamasaki, Atom'
'Mori, Shigeki'
'Okujima, Tetsuo'
'Sekiguchi, Ryuta'
'Ito, Shunji'

_publ_section_title
;
 Azulenes exhibiting solid-state fluorescence: synthesis and photophysics
 of 2-aryl-6-pyrrolidinylazulenes.
;
_journal_issue 98
_journal_name_full 'Chemical communications (Cambridge, England)'
_journal_page_first 19481
_journal_page_last 19484
_journal_paper_doi 10.1039/d5cc05926g
_journal_volume 61
_journal_year 2025
_chemical_formula_moiety 'C30 H35 N O4, C H Cl3'
_chemical_formula_sum 'C31 H36 Cl3 N O4'
_chemical_formula_weight 592.96
_space_group_crystal_system triclinic
_space_group_IT_number 2
_space_group_name_Hall '-P 1'
_space_group_name_H-M_alt 'P -1'
_atom_sites_solution_hydrogens geom
_atom_sites_solution_primary dual
_atom_sites_solution_secondary difmap
_audit_creation_date 2020-11-11
_audit_creation_method
;
Olex2 1.3
(compiled 2020.07.31 svn.rc2a77460 for OlexSys, GUI svn.r6145)
;
_audit_update_record
;
2020-11-17 deposited with the CCDC.	2025-11-12 downloaded from the CCDC.
;
_cell_angle_alpha 100.577(2)
_cell_angle_beta 90.989(3)
_cell_angle_gamma 99.932(2)
_cell_formula_units_Z 2
_cell_length_a 7.3825(2)
_cell_length_b 10.0528(2)
_cell_length_c 20.4633(7)
_cell_measurement_reflns_used 14501
_cell_measurement_temperature 100
_cell_measurement_theta_max 30.4590
_cell_measurement_theta_min 2.0240
_cell_volume 1468.62(7)
_computing_cell_refinement 'CrysAlisPro 1.171.40.67a (Rigaku OD, 2019)'
_computing_data_collection 'CrystalClear-SM Expert 2.1 b46 (Rigaku, 2016)'
_computing_data_reduction 'CrysAlisPro 1.171.40.67a (Rigaku OD, 2019)'
_computing_molecular_graphics 'Olex2 1.3 (Dolomanov et al., 2009)'
_computing_publication_material 'Olex2 1.3 (Dolomanov et al., 2009)'
_computing_structure_refinement 'SHELXL-2018/3 (Sheldrick, 2018)'
_computing_structure_solution 'SHELXT 2018/2 (Sheldrick, 2018)'
_diffrn_ambient_temperature 100
_diffrn_detector CCD
_diffrn_detector_area_resol_mean 7.111
_diffrn_detector_type 'Rigaku Saturn724+ area detector'
_diffrn_measured_fraction_theta_full 1.000
_diffrn_measured_fraction_theta_max 0.999
_diffrn_measurement_details
;
List of Runs (angles in degrees, time in seconds):

  # Type    Start    End  Width  t~exp~   \w     \q     \k     \f   Frames
#--------------------------------------------------------------------------
  1  \w   -105.00  75.00   0.50    1.00    --  -15.00  45.00   0.00  360
  2  \w   -105.00  75.00   0.50    1.00    --  -15.00  45.00  90.00  360
  3  \w   -105.00  75.00   0.50    1.00    --  -15.00  45.00 180.00  360
  4  \w   -105.00  75.00   0.50    1.00    --  -15.00  45.00 270.00  360
;
_diffrn_measurement_device_type 'Rigaku Varimax with Saturn'
_diffrn_measurement_method '\w scans'
_diffrn_orient_matrix_type 'CrysAlisPro convention (1999,Acta A55,543-557)'
_diffrn_orient_matrix_UB_11 -0.0024264000
_diffrn_orient_matrix_UB_12 -0.0437272000
_diffrn_orient_matrix_UB_13 0.0236352000
_diffrn_orient_matrix_UB_21 0.0014095000
_diffrn_orient_matrix_UB_22 0.0573241000
_diffrn_orient_matrix_UB_23 0.0261523000
_diffrn_orient_matrix_UB_31 -0.0976241000
_diffrn_orient_matrix_UB_32 -0.0111276000
_diffrn_orient_matrix_UB_33 -0.0019945000
_diffrn_radiation_collimation 0.3
_diffrn_radiation_monochromator 'multi-layer mirror optics'
_diffrn_radiation_probe x-ray
_diffrn_radiation_type 'Mo K\a'
_diffrn_radiation_wavelength 0.71073
_diffrn_reflns_av_R_equivalents 0.0561
_diffrn_reflns_av_unetI/netI 0.0552
_diffrn_reflns_Laue_measured_fraction_full 1.000
_diffrn_reflns_Laue_measured_fraction_max 0.999
_diffrn_reflns_limit_h_max 9
_diffrn_reflns_limit_h_min -9
_diffrn_reflns_limit_k_max 13
_diffrn_reflns_limit_k_min -13
_diffrn_reflns_limit_l_max 27
_diffrn_reflns_limit_l_min -27
_diffrn_reflns_number 28709
_diffrn_reflns_point_group_measured_fraction_full 1.000
_diffrn_reflns_point_group_measured_fraction_max 0.999
_diffrn_reflns_theta_full 25.242
_diffrn_reflns_theta_max 27.997
_diffrn_reflns_theta_min 2.027
_diffrn_source 'rotating anode X-ray generator'
_diffrn_source_current 24.0
_diffrn_source_power 1.2
_diffrn_source_target Mo
_diffrn_source_type 'MicroMax 007'
_diffrn_source_voltage 50.0
_exptl_absorpt_coefficient_mu 0.349
_exptl_absorpt_correction_T_max 1.00000
_exptl_absorpt_correction_T_min 0.75757
_exptl_absorpt_correction_type multi-scan
_exptl_absorpt_process_details
;
CrysAlisPro 1.171.40.67a (Rigaku Oxford Diffraction, 2019)
Empirical absorption correction using spherical harmonics,
 implemented in SCALE3 ABSPACK scaling algorithm.
;
_exptl_crystal_colour yellow
_exptl_crystal_colour_primary yellow
_exptl_crystal_density_diffrn 1.341
_exptl_crystal_density_method 'not measured'
_exptl_crystal_description plate
_exptl_crystal_F_000 624
_exptl_crystal_size_max 0.2
_exptl_crystal_size_mid 0.06
_exptl_crystal_size_min 0.02
_refine_diff_density_max 0.567
_refine_diff_density_min -0.496
_refine_diff_density_rms 0.066
_refine_ls_extinction_method none
_refine_ls_goodness_of_fit_ref 1.030
_refine_ls_hydrogen_treatment constr
_refine_ls_matrix_type full
_refine_ls_number_parameters 357
_refine_ls_number_reflns 7089
_refine_ls_number_restraints 0
_refine_ls_restrained_S_all 1.030
_refine_ls_R_factor_all 0.0841
_refine_ls_R_factor_gt 0.0565
_refine_ls_shift/su_max 0.000
_refine_ls_shift/su_mean 0.000
_refine_ls_structure_factor_coef Fsqd
_refine_ls_weighting_details 'w=1/[\s^2^(Fo^2^)+(0.0582P)^2^+0.7280P] where P=(Fo^2^+2Fc^2^)/3'
_refine_ls_weighting_scheme calc
_refine_ls_wR_factor_gt 0.1230
_refine_ls_wR_factor_ref 0.1346
_reflns_Friedel_coverage 0.000
_reflns_number_gt 5263
_reflns_number_total 7089
_reflns_threshold_expression 'I > 2\s(I)'
_cod_data_source_file d5cc05926g2.cif
_cod_data_source_block shoji
_cod_database_code 7135294
_shelx_shelxl_version_number 2018/3
_chemical_oxdiff_formula C30H35NO4
_shelx_space_group_comment
;
The symmetry employed for this shelxl refinement is uniquely defined
by the following loop, which should always be used as a source of
symmetry information in preference to the above space-group names.
They are only intended as comments.
;
_shelx_estimated_absorpt_t_max 0.993
_shelx_estimated_absorpt_t_min 0.933
_reflns_odcompleteness_completeness 89.36
_reflns_odcompleteness_iscentric 1
_reflns_odcompleteness_theta 30.72
_olex2_refinement_description
;
1. Fixed Uiso
 At 1.2 times of:
  All C(H) groups, All C(H,H) groups
 At 1.5 times of:
  All C(H,H,H) groups
2.a Ternary CH refined with riding coordinates:
 C31(H31)
2.b Secondary CH2 refined with riding coordinates:
 C12(H12A,H12B), C25(H25A,H25B), C27(H27A,H27B), C28(H28A,H28B), C29(H29A,
 H29B), C30(H30A,H30B)
2.c Aromatic/amide H refined with riding coordinates:
 C5(H5), C6(H6), C8(H8), C9(H9), C15(H15), C16(H16), C18(H18), C19(H19)
2.d Idealised Me refined as rotating group:
 C13(H13A,H13B,H13C), C21(H21A,H21B,H21C), C22(H22A,H22B,H22C), C23(H23A,H23B,
 H23C), C26(H26A,H26B,H26C)
;
_olex2_exptl_crystal_mounting_method loop
_olex2_submission_special_instructions 'No special instructions were received'
_oxdiff_exptl_absorpt_empirical_details
;
Empirical correction (ABSPACK) includes:
- Absorption correction using spherical harmonics
- Frame scaling
;
_oxdiff_exptl_absorpt_empirical_full_max 1.245
_oxdiff_exptl_absorpt_empirical_full_min 0.786

loop_
_space_group_symop_operation_xyz
'x, y, z'
'-x, -y, -z'

loop_
_atom_site_label
_atom_site_type_symbol
_atom_site_fract_x
_atom_site_fract_y
_atom_site_fract_z
_atom_site_U_iso_or_equiv
_atom_site_adp_type
_atom_site_occupancy
_atom_site_site_symmetry_order
_atom_site_calc_flag
_atom_site_refinement_flags_posn
_atom_site_refinement_flags_adp
_atom_site_refinement_flags_occupancy
_atom_site_disorder_assembly
_atom_site_disorder_group
O1 O 0.5164(2) 0.58616(15) 0.31080(7) 0.0252(3) Uani 1 1 d . . . . .
O2 O 0.2728(2) 0.50630(16) 0.23940(8) 0.0295(4) Uani 1 1 d . . . . .
O3 O -0.12868(19) 0.09976(14) 0.42757(7) 0.0210(3) Uani 1 1 d . . . . .
O4 O -0.21047(19) 0.11587(15) 0.32369(7) 0.0222(3) Uani 1 1 d . . . . .
N1 N 0.7272(2) 0.28104(16) 0.55269(8) 0.0161(3) Uani 1 1 d . . . . .
C1 C 0.2901(3) 0.39748(19) 0.33015(10) 0.0164(4) Uani 1 1 d . . . . .
C2 C 0.1128(3) 0.31483(19) 0.31678(10) 0.0156(4) Uani 1 1 d . . . . .
C3 C 0.0793(3) 0.2375(2) 0.36789(10) 0.0161(4) Uani 1 1 d . . . . .
C4 C 0.2399(3) 0.26586(19) 0.41148(10) 0.0157(4) Uani 1 1 d . . . . .
C5 C 0.2663(3) 0.20468(19) 0.46668(10) 0.0163(4) Uani 1 1 d . . . . .
H5 H 0.160487 0.145089 0.476883 0.020 Uiso 1 1 calc R U . . .
C6 C 0.4186(3) 0.2162(2) 0.50846(10) 0.0171(4) Uani 1 1 d . . . . .
H6 H 0.401246 0.163043 0.542493 0.021 Uiso 1 1 calc R U . . .
C7 C 0.5994(3) 0.29596(19) 0.50851(9) 0.0151(4) Uani 1 1 d . . . . .
C8 C 0.6508(3) 0.39071(19) 0.46533(10) 0.0168(4) Uani 1 1 d . . . . .
H8 H 0.772776 0.441227 0.473357 0.020 Uiso 1 1 calc R U . . .
C9 C 0.5537(3) 0.42079(19) 0.41439(10) 0.0165(4) Uani 1 1 d . . . . .
H9 H 0.618707 0.490090 0.393366 0.020 Uiso 1 1 calc R U . . .
C10 C 0.3723(3) 0.36633(19) 0.38743(10) 0.0150(4) Uani 1 1 d . . . . .
C11 C 0.3733(3) 0.5048(2) 0.29409(10) 0.0181(4) Uani 1 1 d . . . . .
C12 C 0.3357(3) 0.6095(2) 0.19998(11) 0.0270(5) Uani 1 1 d . . . . .
H12A H 0.468292 0.613539 0.192065 0.032 Uiso 1 1 calc R U . . .
H12B H 0.316953 0.701203 0.223128 0.032 Uiso 1 1 calc R U . . .
C13 C 0.2235(3) 0.5670(2) 0.13542(11) 0.0294(5) Uani 1 1 d . . . . .
H13A H 0.261430 0.633692 0.106668 0.044 Uiso 1 1 calc R U . . .
H13B H 0.092802 0.563596 0.144088 0.044 Uiso 1 1 calc R U . . .
H13C H 0.242898 0.475806 0.113295 0.044 Uiso 1 1 calc R U . . .
C14 C -0.0087(3) 0.30469(19) 0.25669(10) 0.0161(4) Uani 1 1 d . . . . .
C15 C 0.0352(3) 0.2312(2) 0.19666(10) 0.0190(4) Uani 1 1 d . . . . .
H15 H 0.140719 0.188542 0.195261 0.023 Uiso 1 1 calc R U . . .
C16 C -0.0712(3) 0.2186(2) 0.13868(10) 0.0207(4) Uani 1 1 d . . . . .
H16 H -0.037991 0.166738 0.098469 0.025 Uiso 1 1 calc R U . . .
C17 C -0.2261(3) 0.2806(2) 0.13824(10) 0.0193(4) Uani 1 1 d . . . . .
C18 C -0.2681(3) 0.3547(2) 0.19904(10) 0.0202(4) Uani 1 1 d . . . . .
H18 H -0.372737 0.398345 0.200525 0.024 Uiso 1 1 calc R U . . .
C19 C -0.1633(3) 0.3668(2) 0.25697(10) 0.0189(4) Uani 1 1 d . . . . .
H19 H -0.196853 0.417929 0.297333 0.023 Uiso 1 1 calc R U . . .
C20 C -0.3473(3) 0.2708(2) 0.07551(10) 0.0239(5) Uani 1 1 d . . . . .
C21 C -0.2844(4) 0.1791(3) 0.01512(11) 0.0341(6) Uani 1 1 d . . . . .
H21A H -0.157552 0.216974 0.006450 0.051 Uiso 1 1 calc R U . . .
H21B H -0.365220 0.175613 -0.023880 0.051 Uiso 1 1 calc R U . . .
H21C H -0.290019 0.086115 0.024134 0.051 Uiso 1 1 calc R U . . .
C22 C -0.3378(4) 0.4159(3) 0.05952(12) 0.0345(6) Uani 1 1 d . . . . .
H22A H -0.377165 0.476529 0.097682 0.052 Uiso 1 1 calc R U . . .
H22B H -0.419145 0.410695 0.020435 0.052 Uiso 1 1 calc R U . . .
H22C H -0.211015 0.452534 0.050275 0.052 Uiso 1 1 calc R U . . .
C23 C -0.5476(3) 0.2111(3) 0.08769(12) 0.0333(6) Uani 1 1 d . . . . .
H23A H -0.553304 0.119210 0.098201 0.050 Uiso 1 1 calc R U . . .
H23B H -0.625549 0.204675 0.047586 0.050 Uiso 1 1 calc R U . . .
H23C H -0.591364 0.271225 0.125024 0.050 Uiso 1 1 calc R U . . .
C24 C -0.0920(3) 0.14510(19) 0.37725(10) 0.0167(4) Uani 1 1 d . . . . .
C25 C -0.3908(3) 0.0397(2) 0.33229(11) 0.0242(5) Uani 1 1 d . . . . .
H25A H -0.438028 0.078899 0.375234 0.029 Uiso 1 1 calc R U . . .
H25B H -0.383601 -0.057766 0.332307 0.029 Uiso 1 1 calc R U . . .
C26 C -0.5168(3) 0.0494(3) 0.27566(12) 0.0305(5) Uani 1 1 d . . . . .
H26A H -0.466728 0.013192 0.233361 0.046 Uiso 1 1 calc R U . . .
H26B H -0.527173 0.145789 0.277212 0.046 Uiso 1 1 calc R U . . .
H26C H -0.638874 -0.004480 0.279447 0.046 Uiso 1 1 calc R U . . .
C27 C 0.7041(3) 0.1712(2) 0.59195(10) 0.0197(4) Uani 1 1 d . . . . .
H27A H 0.642134 0.082638 0.564740 0.024 Uiso 1 1 calc R U . . .
H27B H 0.631667 0.194514 0.631356 0.024 Uiso 1 1 calc R U . . .
C28 C 0.9006(3) 0.1643(2) 0.61256(12) 0.0253(5) Uani 1 1 d . . . . .
H28A H 0.955869 0.103770 0.577792 0.030 Uiso 1 1 calc R U . . .
H28B H 0.905662 0.130624 0.654957 0.030 Uiso 1 1 calc R U . . .
C29 C 0.9980(3) 0.3135(2) 0.62063(11) 0.0236(5) Uani 1 1 d . . . . .
H29A H 0.971253 0.368553 0.663495 0.028 Uiso 1 1 calc R U . . .
H29B H 1.132870 0.319771 0.618009 0.028 Uiso 1 1 calc R U . . .
C30 C 0.9160(3) 0.3608(2) 0.56205(10) 0.0184(4) Uani 1 1 d . . . . .
H30A H 0.914921 0.460762 0.572375 0.022 Uiso 1 1 calc R U . . .
H30B H 0.986217 0.340099 0.521779 0.022 Uiso 1 1 calc R U . . .
Cl1 Cl 0.08522(10) -0.10856(6) 0.14219(4) 0.0472(2) Uani 1 1 d . . . . .
Cl2 Cl -0.30761(11) -0.15523(8) 0.11262(4) 0.0541(2) Uani 1 1 d . . . . .
Cl3 Cl -0.16750(9) -0.23367(7) 0.22901(3) 0.04097(18) Uani 1 1 d . . . . .
C31 C -0.1323(3) -0.1141(2) 0.17607(11) 0.0288(5) Uani 1 1 d . . . . .
H31 H -0.138162 -0.021051 0.202642 0.035 Uiso 1 1 calc R U . . .

loop_
_atom_site_aniso_label
_atom_site_aniso_U_11
_atom_site_aniso_U_22
_atom_site_aniso_U_33
_atom_site_aniso_U_23
_atom_site_aniso_U_13
_atom_site_aniso_U_12
O1 0.0229(8) 0.0226(8) 0.0284(8) 0.0103(7) -0.0018(7) -0.0059(7)
O2 0.0274(8) 0.0277(8) 0.0331(9) 0.0193(7) -0.0077(7) -0.0095(7)
O3 0.0187(7) 0.0208(7) 0.0231(8) 0.0074(6) 0.0020(6) -0.0007(6)
O4 0.0175(7) 0.0246(8) 0.0212(7) 0.0071(6) -0.0006(6) -0.0081(6)
N1 0.0155(8) 0.0114(8) 0.0202(8) 0.0035(7) 0.0003(7) -0.0016(7)
C1 0.0167(10) 0.0122(9) 0.0192(10) 0.0019(8) 0.0019(8) 0.0010(8)
C2 0.0162(10) 0.0121(9) 0.0177(10) 0.0004(8) 0.0033(8) 0.0025(8)
C3 0.0154(10) 0.0144(9) 0.0177(10) 0.0014(8) 0.0020(8) 0.0017(8)
C4 0.0164(10) 0.0110(9) 0.0191(10) 0.0019(8) 0.0031(8) 0.0010(8)
C5 0.0166(10) 0.0107(9) 0.0203(10) 0.0028(8) 0.0036(8) -0.0014(8)
C6 0.0169(10) 0.0137(9) 0.0201(10) 0.0038(8) 0.0036(8) 0.0002(8)
C7 0.0166(10) 0.0097(9) 0.0176(9) -0.0003(7) 0.0014(8) 0.0014(8)
C8 0.0124(9) 0.0137(9) 0.0216(10) 0.0010(8) 0.0016(8) -0.0022(8)
C9 0.0157(10) 0.0132(9) 0.0198(10) 0.0036(8) 0.0052(8) -0.0009(8)
C10 0.0153(10) 0.0108(9) 0.0178(9) 0.0005(7) 0.0033(8) 0.0012(8)
C11 0.0206(11) 0.0140(9) 0.0199(10) 0.0031(8) 0.0031(8) 0.0031(8)
C12 0.0277(12) 0.0224(11) 0.0336(12) 0.0177(10) 0.0029(10) -0.0012(9)
C13 0.0347(13) 0.0262(12) 0.0306(12) 0.0129(10) 0.0026(10) 0.0065(10)
C14 0.0182(10) 0.0114(9) 0.0176(10) 0.0038(8) 0.0018(8) -0.0019(8)
C15 0.0172(10) 0.0166(10) 0.0239(11) 0.0054(8) 0.0020(8) 0.0032(8)
C16 0.0235(11) 0.0176(10) 0.0199(10) 0.0007(8) 0.0037(9) 0.0032(9)
C17 0.0215(11) 0.0158(10) 0.0211(10) 0.0071(8) 0.0014(9) 0.0006(8)
C18 0.0193(10) 0.0193(10) 0.0235(11) 0.0062(8) 0.0038(9) 0.0052(8)
C19 0.0198(10) 0.0168(10) 0.0189(10) 0.0011(8) 0.0041(8) 0.0021(8)
C20 0.0249(11) 0.0266(11) 0.0204(11) 0.0052(9) -0.0032(9) 0.0046(9)
C21 0.0386(14) 0.0447(15) 0.0191(11) 0.0020(10) -0.0037(10) 0.0128(12)
C22 0.0439(15) 0.0353(14) 0.0284(12) 0.0123(11) -0.0041(11) 0.0121(12)
C23 0.0257(12) 0.0446(15) 0.0275(12) 0.0066(11) -0.0057(10) 0.0018(11)
C24 0.0161(10) 0.0124(9) 0.0209(10) 0.0014(8) 0.0010(8) 0.0031(8)
C25 0.0151(10) 0.0252(11) 0.0294(12) 0.0065(9) 0.0015(9) -0.0059(9)
C26 0.0215(12) 0.0343(13) 0.0327(13) 0.0060(11) -0.0023(10) -0.0032(10)
C27 0.0200(10) 0.0141(9) 0.0245(11) 0.0072(8) -0.0023(9) -0.0014(8)
C28 0.0241(11) 0.0204(11) 0.0311(12) 0.0087(9) -0.0030(10) -0.0001(9)
C29 0.0186(11) 0.0230(11) 0.0280(11) 0.0075(9) -0.0038(9) -0.0017(9)
C30 0.0142(10) 0.0151(10) 0.0235(10) 0.0028(8) 0.0004(8) -0.0029(8)
Cl1 0.0499(4) 0.0277(3) 0.0672(5) 0.0095(3) 0.0279(4) 0.0123(3)
Cl2 0.0677(5) 0.0461(4) 0.0445(4) 0.0154(3) -0.0299(4) -0.0049(4)
Cl3 0.0488(4) 0.0387(4) 0.0338(3) 0.0180(3) -0.0089(3) -0.0074(3)
C31 0.0324(13) 0.0255(12) 0.0272(12) 0.0071(10) -0.0022(10) -0.0004(10)

loop_
_atom_type_symbol
_atom_type_description
_atom_type_scat_dispersion_real
_atom_type_scat_dispersion_imag
_atom_type_scat_source
C C 0.0033 0.0016 'International Tables Vol C Tables 4.2.6.8 and 6.1.1.4'
H H 0.0000 0.0000 'International Tables Vol C Tables 4.2.6.8 and 6.1.1.4'
Cl Cl 0.1484 0.1585 'International Tables Vol C Tables 4.2.6.8 and 6.1.1.4'
N N 0.0061 0.0033 'International Tables Vol C Tables 4.2.6.8 and 6.1.1.4'
O O 0.0106 0.0060 'International Tables Vol C Tables 4.2.6.8 and 6.1.1.4'

loop_
_geom_angle_atom_site_label_1
_geom_angle_atom_site_label_2
_geom_angle_atom_site_label_3
_geom_angle
_geom_angle_site_symmetry_1
_geom_angle_site_symmetry_3
_geom_angle_publ_flag
C11 O2 C12 118.37(16) . . ?
C24 O4 C25 115.74(15) . . ?
C7 N1 C27 123.95(16) . . ?
C7 N1 C30 124.57(16) . . ?
C27 N1 C30 111.06(15) . . ?
C2 C1 C10 108.75(17) . . ?
C2 C1 C11 126.48(18) . . ?
C10 C1 C11 124.66(18) . . ?
C1 C2 C14 125.34(17) . . ?
C3 C2 C1 107.88(17) . . ?
C3 C2 C14 126.63(17) . . ?
C2 C3 C4 108.62(17) . . ?
C2 C3 C24 127.07(18) . . ?
C4 C3 C24 124.29(17) . . ?
C3 C4 C10 107.23(17) . . ?
C5 C4 C3 126.49(18) . . ?
C5 C4 C10 126.26(18) . . ?
C4 C5 H5 114.4 . . ?
C6 C5 C4 131.23(18) . . ?
C6 C5 H5 114.4 . . ?
C5 C6 H6 115.0 . . ?
C5 C6 C7 129.93(19) . . ?
C7 C6 H6 115.0 . . ?
N1 C7 C6 117.58(17) . . ?
N1 C7 C8 118.20(17) . . ?
C8 C7 C6 124.22(18) . . ?
C7 C8 H8 114.7 . . ?
C9 C8 C7 130.59(18) . . ?
C9 C8 H8 114.7 . . ?
C8 C9 H9 114.5 . . ?
C8 C9 C10 130.99(18) . . ?
C10 C9 H9 114.5 . . ?
C1 C10 C4 107.41(17) . . ?
C9 C10 C1 126.07(18) . . ?
C9 C10 C4 126.48(18) . . ?
O1 C11 O2 121.87(18) . . ?
O1 C11 C1 125.74(19) . . ?
O2 C11 C1 112.39(17) . . ?
O2 C12 H12A 110.5 . . ?
O2 C12 H12B 110.5 . . ?
O2 C12 C13 106.25(17) . . ?
H12A C12 H12B 108.7 . . ?
C13 C12 H12A 110.5 . . ?
C13 C12 H12B 110.5 . . ?
C12 C13 H13A 109.5 . . ?
C12 C13 H13B 109.5 . . ?
C12 C13 H13C 109.5 . . ?
H13A C13 H13B 109.5 . . ?
H13A C13 H13C 109.5 . . ?
H13B C13 H13C 109.5 . . ?
C15 C14 C2 118.50(17) . . ?
C15 C14 C19 117.85(18) . . ?
C19 C14 C2 123.64(17) . . ?
C14 C15 H15 119.3 . . ?
C16 C15 C14 121.49(19) . . ?
C16 C15 H15 119.3 . . ?
C15 C16 H16 119.4 . . ?
C15 C16 C17 121.24(19) . . ?
C17 C16 H16 119.4 . . ?
C16 C17 C18 116.58(19) . . ?
C16 C17 C20 123.31(18) . . ?
C18 C17 C20 120.11(18) . . ?
C17 C18 H18 118.8 . . ?
C19 C18 C17 122.41(19) . . ?
C19 C18 H18 118.8 . . ?
C14 C19 H19 119.8 . . ?
C18 C19 C14 120.43(18) . . ?
C18 C19 H19 119.8 . . ?
C17 C20 C21 112.01(18) . . ?
C17 C20 C22 109.14(18) . . ?
C17 C20 C23 109.30(18) . . ?
C21 C20 C22 108.10(19) . . ?
C21 C20 C23 108.71(19) . . ?
C23 C20 C22 109.6(2) . . ?
C20 C21 H21A 109.5 . . ?
C20 C21 H21B 109.5 . . ?
C20 C21 H21C 109.5 . . ?
H21A C21 H21B 109.5 . . ?
H21A C21 H21C 109.5 . . ?
H21B C21 H21C 109.5 . . ?
C20 C22 H22A 109.5 . . ?
C20 C22 H22B 109.5 . . ?
C20 C22 H22C 109.5 . . ?
H22A C22 H22B 109.5 . . ?
H22A C22 H22C 109.5 . . ?
H22B C22 H22C 109.5 . . ?
C20 C23 H23A 109.5 . . ?
C20 C23 H23B 109.5 . . ?
C20 C23 H23C 109.5 . . ?
H23A C23 H23B 109.5 . . ?
H23A C23 H23C 109.5 . . ?
H23B C23 H23C 109.5 . . ?
O3 C24 O4 121.91(17) . . ?
O3 C24 C3 125.31(18) . . ?
O4 C24 C3 112.77(16) . . ?
O4 C25 H25A 110.1 . . ?
O4 C25 H25B 110.1 . . ?
O4 C25 C26 107.93(17) . . ?
H25A C25 H25B 108.4 . . ?
C26 C25 H25A 110.1 . . ?
C26 C25 H25B 110.1 . . ?
C25 C26 H26A 109.5 . . ?
C25 C26 H26B 109.5 . . ?
C25 C26 H26C 109.5 . . ?
H26A C26 H26B 109.5 . . ?
H26A C26 H26C 109.5 . . ?
H26B C26 H26C 109.5 . . ?
N1 C27 H27A 111.1 . . ?
N1 C27 H27B 111.1 . . ?
N1 C27 C28 103.41(16) . . ?
H27A C27 H27B 109.0 . . ?
C28 C27 H27A 111.1 . . ?
C28 C27 H27B 111.1 . . ?
C27 C28 H28A 111.2 . . ?
C27 C28 H28B 111.2 . . ?
C27 C28 C29 102.95(17) . . ?
H28A C28 H28B 109.1 . . ?
C29 C28 H28A 111.2 . . ?
C29 C28 H28B 111.2 . . ?
C28 C29 H29A 111.2 . . ?
C28 C29 H29B 111.2 . . ?
H29A C29 H29B 109.1 . . ?
C30 C29 C28 102.69(17) . . ?
C30 C29 H29A 111.2 . . ?
C30 C29 H29B 111.2 . . ?
N1 C30 C29 103.75(16) . . ?
N1 C30 H30A 111.0 . . ?
N1 C30 H30B 111.0 . . ?
C29 C30 H30A 111.0 . . ?
C29 C30 H30B 111.0 . . ?
H30A C30 H30B 109.0 . . ?
Cl1 C31 Cl2 110.73(13) . . ?
Cl1 C31 H31 108.4 . . ?
Cl2 C31 H31 108.4 . . ?
Cl3 C31 Cl1 110.89(13) . . ?
Cl3 C31 Cl2 109.85(13) . . ?
Cl3 C31 H31 108.4 . . ?

loop_
_geom_bond_atom_site_label_1
_geom_bond_atom_site_label_2
_geom_bond_distance
_geom_bond_site_symmetry_2
_geom_bond_publ_flag
O1 C11 1.220(2) . ?
O2 C11 1.336(2) . ?
O2 C12 1.448(2) . ?
O3 C24 1.217(2) . ?
O4 C24 1.347(2) . ?
O4 C25 1.448(2) . ?
N1 C7 1.342(2) . ?
N1 C27 1.470(2) . ?
N1 C30 1.473(2) . ?
C1 C2 1.417(3) . ?
C1 C10 1.420(3) . ?
C1 C11 1.472(3) . ?
C2 C3 1.414(3) . ?
C2 C14 1.487(3) . ?
C3 C4 1.427(3) . ?
C3 C24 1.472(3) . ?
C4 C5 1.407(3) . ?
C4 C10 1.441(3) . ?
C5 H5 0.9500 . ?
C5 C6 1.376(3) . ?
C6 H6 0.9500 . ?
C6 C7 1.434(3) . ?
C7 C8 1.424(3) . ?
C8 H8 0.9500 . ?
C8 C9 1.362(3) . ?
C9 H9 0.9500 . ?
C9 C10 1.417(3) . ?
C12 H12A 0.9900 . ?
C12 H12B 0.9900 . ?
C12 C13 1.499(3) . ?
C13 H13A 0.9800 . ?
C13 H13B 0.9800 . ?
C13 H13C 0.9800 . ?
C14 C15 1.387(3) . ?
C14 C19 1.392(3) . ?
C15 H15 0.9500 . ?
C15 C16 1.385(3) . ?
C16 H16 0.9500 . ?
C16 C17 1.395(3) . ?
C17 C18 1.397(3) . ?
C17 C20 1.530(3) . ?
C18 H18 0.9500 . ?
C18 C19 1.379(3) . ?
C19 H19 0.9500 . ?
C20 C21 1.531(3) . ?
C20 C22 1.542(3) . ?
C20 C23 1.539(3) . ?
C21 H21A 0.9800 . ?
C21 H21B 0.9800 . ?
C21 H21C 0.9800 . ?
C22 H22A 0.9800 . ?
C22 H22B 0.9800 . ?
C22 H22C 0.9800 . ?
C23 H23A 0.9800 . ?
C23 H23B 0.9800 . ?
C23 H23C 0.9800 . ?
C25 H25A 0.9900 . ?
C25 H25B 0.9900 . ?
C25 C26 1.501(3) . ?
C26 H26A 0.9800 . ?
C26 H26B 0.9800 . ?
C26 H26C 0.9800 . ?
C27 H27A 0.9900 . ?
C27 H27B 0.9900 . ?
C27 C28 1.520(3) . ?
C28 H28A 0.9900 . ?
C28 H28B 0.9900 . ?
C28 C29 1.525(3) . ?
C29 H29A 0.9900 . ?
C29 H29B 0.9900 . ?
C29 C30 1.520(3) . ?
C30 H30A 0.9900 . ?
C30 H30B 0.9900 . ?
Cl1 C31 1.756(2) . ?
Cl2 C31 1.758(2) . ?
Cl3 C31 1.751(2) . ?
C31 H31 1.0000 . ?

loop_
_geom_torsion_atom_site_label_1
_geom_torsion_atom_site_label_2
_geom_torsion_atom_site_label_3
_geom_torsion_atom_site_label_4
_geom_torsion
_geom_torsion_site_symmetry_1
_geom_torsion_site_symmetry_2
_geom_torsion_site_symmetry_3
_geom_torsion_site_symmetry_4
_geom_torsion_publ_flag
N1 C7 C8 C9 176.24(19) . . . . ?
N1 C27 C28 C29 33.2(2) . . . . ?
C1 C2 C3 C4 -3.2(2) . . . . ?
C1 C2 C3 C24 175.31(18) . . . . ?
C1 C2 C14 C15 74.0(3) . . . . ?
C1 C2 C14 C19 -104.9(2) . . . . ?
C2 C1 C10 C4 -2.2(2) . . . . ?
C2 C1 C10 C9 175.80(18) . . . . ?
C2 C1 C11 O1 170.7(2) . . . . ?
C2 C1 C11 O2 -8.5(3) . . . . ?
C2 C3 C4 C5 -176.69(18) . . . . ?
C2 C3 C4 C10 1.8(2) . . . . ?
C2 C3 C24 O3 -165.82(19) . . . . ?
C2 C3 C24 O4 13.0(3) . . . . ?
C2 C14 C15 C16 -179.48(18) . . . . ?
C2 C14 C19 C18 179.00(18) . . . . ?
C3 C2 C14 C15 -101.0(2) . . . . ?
C3 C2 C14 C19 80.0(3) . . . . ?
C3 C4 C5 C6 174.2(2) . . . . ?
C3 C4 C10 C1 0.2(2) . . . . ?
C3 C4 C10 C9 -177.76(18) . . . . ?
C4 C3 C24 O3 12.5(3) . . . . ?
C4 C3 C24 O4 -168.68(17) . . . . ?
C4 C5 C6 C7 0.4(4) . . . . ?
C5 C4 C10 C1 178.76(18) . . . . ?
C5 C4 C10 C9 0.8(3) . . . . ?
C5 C6 C7 N1 -175.63(19) . . . . ?
C5 C6 C7 C8 5.1(3) . . . . ?
C6 C7 C8 C9 -4.5(3) . . . . ?
C7 N1 C27 C28 159.25(18) . . . . ?
C7 N1 C30 C29 175.65(17) . . . . ?
C7 C8 C9 C10 -1.1(4) . . . . ?
C8 C9 C10 C1 -174.3(2) . . . . ?
C8 C9 C10 C4 3.4(3) . . . . ?
C10 C1 C2 C3 3.3(2) . . . . ?
C10 C1 C2 C14 -172.46(17) . . . . ?
C10 C1 C11 O1 -5.0(3) . . . . ?
C10 C1 C11 O2 175.71(18) . . . . ?
C10 C4 C5 C6 -4.0(3) . . . . ?
C11 O2 C12 C13 167.40(18) . . . . ?
C11 C1 C2 C3 -172.97(18) . . . . ?
C11 C1 C2 C14 11.2(3) . . . . ?
C11 C1 C10 C4 174.19(18) . . . . ?
C11 C1 C10 C9 -7.8(3) . . . . ?
C12 O2 C11 O1 -1.0(3) . . . . ?
C12 O2 C11 C1 178.28(18) . . . . ?
C14 C2 C3 C4 172.55(18) . . . . ?
C14 C2 C3 C24 -9.0(3) . . . . ?
C14 C15 C16 C17 0.7(3) . . . . ?
C15 C14 C19 C18 0.1(3) . . . . ?
C15 C16 C17 C18 -0.4(3) . . . . ?
C15 C16 C17 C20 179.52(19) . . . . ?
C16 C17 C18 C19 0.0(3) . . . . ?
C16 C17 C20 C21 3.2(3) . . . . ?
C16 C17 C20 C22 -116.5(2) . . . . ?
C16 C17 C20 C23 123.7(2) . . . . ?
C17 C18 C19 C14 0.2(3) . . . . ?
C18 C17 C20 C21 -176.9(2) . . . . ?
C18 C17 C20 C22 63.4(3) . . . . ?
C18 C17 C20 C23 -56.4(3) . . . . ?
C19 C14 C15 C16 -0.5(3) . . . . ?
C20 C17 C18 C19 -179.94(18) . . . . ?
C24 O4 C25 C26 165.17(17) . . . . ?
C24 C3 C4 C5 4.8(3) . . . . ?
C24 C3 C4 C10 -176.73(18) . . . . ?
C25 O4 C24 O3 6.3(3) . . . . ?
C25 O4 C24 C3 -172.60(17) . . . . ?
C27 N1 C7 C6 11.8(3) . . . . ?
C27 N1 C7 C8 -168.92(17) . . . . ?
C27 N1 C30 C29 -11.5(2) . . . . ?
C27 C28 C29 C30 -40.4(2) . . . . ?
C28 C29 C30 N1 31.8(2) . . . . ?
C30 N1 C7 C6 -176.28(17) . . . . ?
C30 N1 C7 C8 3.0(3) . . . . ?
C30 N1 C27 C28 -13.6(2) . . . . ?
